data_8103173
loop_
_publ_author_name
'Wu-Lan Zeng'

_publ_section_title
;
 Crystal structure of
 1-(4-ethylphenyl)-2-nicotinoyl-3-(1H-benzo[d]-1,2,3-triazol-1-yl)-1-oxopropan,
 C23H20N4O3
;
_journal_issue 3
_journal_name_full 'Zeitschrift f\"ur Kristallographie - New Crystal Structures'
_journal_page_first 407
_journal_volume 226
_journal_year 2011
_chemical_formula_moiety 'C23 H20 N4 O3'
_chemical_formula_sum 'C23 H20 N4 O3'
_chemical_formula_weight 400.43
_space_group_IT_number 29
_symmetry_cell_setting orthorhombic
_symmetry_space_group_name_Hall 'P 2c -2ac'
_symmetry_space_group_name_H-M 'P c a 21'
_atom_sites_solution_hydrogens geom
_atom_sites_solution_primary direct
_atom_sites_solution_secondary difmap
_audit_creation_method SHELXL-97
_cell_angle_alpha 90.00
_cell_angle_beta 90.00
_cell_angle_gamma 90.00
_cell_formula_units_Z 4
_cell_length_a 19.430(4)
_cell_length_b 5.3621(11)
_cell_length_c 19.692(4)
_cell_measurement_reflns_used 4602
_cell_measurement_temperature 293(2)
_cell_measurement_theta_max 28.24
_cell_measurement_theta_min 2.07
_cell_volume 2051.6(7)
_computing_cell_refinement 'SAINT (Bruker, 1997)'
_computing_data_collection 'SMART (Bruker, 1997)'
_computing_data_reduction SAINT
_computing_molecular_graphics 'SHELXTL (Bruker, 2008)'
_computing_publication_material SHELXTL
_computing_structure_refinement 'SHELXL-97 (Sheldrick, 2008)'
_computing_structure_solution 'SHELXS-97 (Sheldrick, 2008)'
_diffrn_ambient_temperature 293(2)
_diffrn_measured_fraction_theta_full 0.981
_diffrn_measured_fraction_theta_max 0.981
_diffrn_measurement_device_type 'CCD area detector'
_diffrn_measurement_method 'phi and omega scans'
_diffrn_radiation_monochromator graphite
_diffrn_radiation_source 'fine-focus sealed tube'
_diffrn_radiation_type MoK\a
_diffrn_radiation_wavelength 0.71073
_diffrn_reflns_av_R_equivalents 0.0628
_diffrn_reflns_av_sigmaI/netI 0.0720
_diffrn_reflns_limit_h_max 24
_diffrn_reflns_limit_h_min -25
_diffrn_reflns_limit_k_max 6
_diffrn_reflns_limit_k_min -7
_diffrn_reflns_limit_l_max 23
_diffrn_reflns_limit_l_min -24
_diffrn_reflns_number 12373
_diffrn_reflns_theta_full 28.24
_diffrn_reflns_theta_max 28.24
_diffrn_reflns_theta_min 2.07
_exptl_absorpt_coefficient_mu 0.088
_exptl_absorpt_correction_type none
_exptl_crystal_colour colorless
_exptl_crystal_density_diffrn 1.296
_exptl_crystal_density_method 'not measured'
_exptl_crystal_description block
_exptl_crystal_F_000 840
_exptl_crystal_size_max 0.41
_exptl_crystal_size_mid 0.22
_exptl_crystal_size_min 0.13
_refine_diff_density_max 0.156
_refine_diff_density_min -0.194
_refine_diff_density_rms 0.031
_refine_ls_abs_structure_details 'Flack H D (1983), Acta Cryst. A39, 876-881'
_refine_ls_abs_structure_Flack 2.6(16)
_refine_ls_extinction_coef 0.0094(11)
_refine_ls_extinction_expression Fc^*^=kFc[1+0.001xFc^2^\l^3^/sin(2\q)]^-1/4^
_refine_ls_extinction_method SHELXL
_refine_ls_goodness_of_fit_ref 0.986
_refine_ls_hydrogen_treatment constr
_refine_ls_matrix_type full
_refine_ls_number_parameters 277
_refine_ls_number_reflns 4602
_refine_ls_number_restraints 4
_refine_ls_restrained_S_all 0.991
_refine_ls_R_factor_all 0.1394
_refine_ls_R_factor_gt 0.0513
_refine_ls_shift/su_max 0.000
_refine_ls_shift/su_mean 0.000
_refine_ls_structure_factor_coef Fsqd
_refine_ls_weighting_details 'calc w=1/[\s^2^(Fo^2^)+(0.0480P)^2^+0.0000P] where P=(Fo^2^+2Fc^2^)/3'
_refine_ls_weighting_scheme calc
_refine_ls_wR_factor_gt 0.1040
_refine_ls_wR_factor_ref 0.1332
_reflns_number_gt 2118
_reflns_number_total 4602
_reflns_threshold_expression >2sigma(I)
_cod_data_source_file 1267-3447.cff
_cod_data_source_block wf0811
_cod_depositor_comments
;
The following automatic conversions were performed:

'_symmetry_cell_setting' value 'Orthorhombic' changed to
'orthorhombic' according to
/home/saulius/struct/CIF-dictionaries/cif_core.dic dictionary named
'cif_core.dic' version 2.4.1 from 2010-06-29.

Automatic conversion script
Id: cif_fix_values 1715 2011-07-08 13:25:40Z adriana 
;
_cod_original_sg_symbol_H-M Pca21
_cod_database_code 8103173

loop_
_symmetry_equiv_pos_as_xyz
'x, y, z'
'-x, -y, z+1/2'
'-x+1/2, y, z+1/2'
'x+1/2, -y, z'

loop_
_atom_site_label
_atom_site_type_symbol
_atom_site_fract_x
_atom_site_fract_y
_atom_site_fract_z
_atom_site_U_iso_or_equiv
_atom_site_adp_type
_atom_site_occupancy
_atom_site_symmetry_multiplicity
_atom_site_calc_flag
_atom_site_refinement_flags
_atom_site_disorder_assembly
_atom_site_disorder_group
C23 C 0.5510(4) 0.0892(19) -0.7561(5) 0.135(4) Uani 0.650(11) 1 d PDU A 1
H23A H 0.5792 0.0416 -0.7940 0.203 Uiso 0.650(11) 1 calc PR A 1
H23B H 0.5741 0.0480 -0.7146 0.203 Uiso 0.650(11) 1 calc PR A 1
H23C H 0.5427 0.2656 -0.7577 0.203 Uiso 0.650(11) 1 calc PR A 1
C23A C 0.5056(10) -0.160(3) -0.7870(10) 0.134(7) Uiso 0.350(11) 1 d P A 2
H23D H 0.5412 -0.1098 -0.8179 0.201 Uiso 0.350(11) 1 calc PR A 2
H23E H 0.4658 -0.2124 -0.8122 0.201 Uiso 0.350(11) 1 calc PR A 2
H23F H 0.5218 -0.2964 -0.7597 0.201 Uiso 0.350(11) 1 calc PR A 2
O1 O 0.29557(12) 0.4678(4) -0.53202(13) 0.0802(7) Uani 1 1 d . . .
O2 O 0.24393(11) 0.1781(4) -0.43903(11) 0.0628(6) Uani 1 1 d . . .
O3 O 0.35068(14) 0.1914(6) -0.39791(15) 0.0998(9) Uani 1 1 d . . .
N1 N 0.15974(13) 0.1341(5) -0.55717(15) 0.0621(7) Uani 1 1 d . . .
N2 N 0.16797(17) 0.2491(7) -0.61652(16) 0.0832(9) Uani 1 1 d . . .
H2A H 0.1982 0.2112 -0.6467 0.100 Uiso 1 1 calc R . .
N3 N 0.12388(19) 0.4247(7) -0.62171(18) 0.0932(11) Uani 1 1 d . . .
H3A H 0.1195 0.5225 -0.6560 0.112 Uiso 1 1 calc R . .
N4 N 0.18033(19) 0.7507(7) -0.3189(2) 0.1005(11) Uani 1 1 d . . .
C1 C 0.08529(19) 0.4325(7) -0.5650(2) 0.0730(10) Uani 1 1 d . . .
C2 C 0.0311(2) 0.5921(8) -0.5466(3) 0.0964(14) Uani 1 1 d . . .
H2B H 0.0163 0.7206 -0.5748 0.116 Uiso 1 1 calc R . .
C3 C 0.0018(2) 0.5482(11) -0.4860(3) 0.1119(17) Uani 1 1 d . . .
H3B H -0.0343 0.6494 -0.4718 0.134 Uiso 1 1 calc R . .
C4 C 0.0239(2) 0.3554(11) -0.4435(3) 0.1145(15) Uani 1 1 d . . .
H4B H 0.0012 0.3299 -0.4025 0.137 Uiso 1 1 calc R . .
C5 C 0.0774(2) 0.2036(8) -0.4600(2) 0.0910(12) Uani 1 1 d . . .
H5A H 0.0928 0.0788 -0.4310 0.109 Uiso 1 1 calc R . .
C6 C 0.10752(16) 0.2456(7) -0.52240(19) 0.0618(9) Uani 1 1 d . . .
C7 C 0.20858(16) -0.0541(5) -0.53551(19) 0.0639(9) Uani 1 1 d . . .
H7A H 0.2246 -0.1454 -0.5750 0.077 Uiso 1 1 calc R . .
H7B H 0.1854 -0.1715 -0.5058 0.077 Uiso 1 1 calc R . .
C8 C 0.27040(15) 0.0554(6) -0.49839(16) 0.0552(8) Uani 1 1 d . . .
H8A H 0.3023 -0.0776 -0.4853 0.066 Uiso 1 1 calc R . .
C9 C 0.30700(15) 0.2470(6) -0.54197(17) 0.0568(8) Uani 1 1 d . . .
C10 C 0.35334(14) 0.1663(6) -0.59701(16) 0.0525(8) Uani 1 1 d . . .
C11 C 0.39230(16) -0.0488(6) -0.5935(2) 0.0630(9) Uani 1 1 d . . .
H11A H 0.3877 -0.1557 -0.5566 0.076 Uiso 1 1 calc R . .
C12 C 0.43813(18) -0.1046(7) -0.6451(2) 0.0757(11) Uani 1 1 d . . .
H12A H 0.4646 -0.2485 -0.6416 0.091 Uiso 1 1 calc R . .
C13 C 0.4458(2) 0.0431(9) -0.7006(2) 0.0912(12) Uani 1 1 d U A .
C14 C 0.4063(2) 0.2547(8) -0.7044(2) 0.0857(11) Uani 1 1 d . . .
H14A H 0.4100 0.3576 -0.7423 0.103 Uiso 1 1 calc R . .
C15 C 0.36076(17) 0.3182(6) -0.6526(2) 0.0677(9) Uani 1 1 d . . .
H15A H 0.3352 0.4645 -0.6557 0.081 Uiso 1 1 calc R . .
C16 C 0.29233(19) 0.2591(7) -0.39501(18) 0.0670(9) Uani 1 1 d . . .
C17 C 0.26544(19) 0.4463(6) -0.34726(17) 0.0635(9) Uani 1 1 d . . .
C18 C 0.3040(2) 0.5116(9) -0.2914(2) 0.0942(13) Uani 1 1 d . . .
H18A H 0.3451 0.4296 -0.2818 0.113 Uiso 1 1 calc R . .
C19 C 0.2807(3) 0.7013(9) -0.2496(2) 0.1035(14) Uani 1 1 d . . .
H19A H 0.3053 0.7507 -0.2115 0.124 Uiso 1 1 calc R . .
C20 C 0.2204(3) 0.8123(8) -0.2668(3) 0.0980(14) Uani 1 1 d . . .
H20A H 0.2057 0.9436 -0.2395 0.118 Uiso 1 1 calc R . .
C21 C 0.2048(2) 0.5682(7) -0.3580(2) 0.0790(11) Uani 1 1 d . . .
H21A H 0.1786 0.5205 -0.3954 0.095 Uiso 1 1 calc R . .
C22 C 0.4939(4) -0.0268(17) -0.7590(4) 0.164(3) Uani 1 1 d DU . .

loop_
_atom_site_aniso_label
_atom_site_aniso_U_11
_atom_site_aniso_U_22
_atom_site_aniso_U_33
_atom_site_aniso_U_23
_atom_site_aniso_U_13
_atom_site_aniso_U_12
C23 0.127(6) 0.149(9) 0.131(7) -0.031(6) 0.024(6) 0.006(5)
O1 0.0957(17) 0.0416(13) 0.1035(19) -0.0097(12) 0.0206(15) 0.0052(13)
O2 0.0583(12) 0.0672(14) 0.0630(14) -0.0074(11) 0.0008(12) 0.0067(11)
O3 0.0761(19) 0.127(3) 0.096(2) -0.0330(17) -0.0213(15) 0.0357(17)
N1 0.0664(17) 0.0591(16) 0.061(2) -0.0013(15) -0.0020(15) -0.0027(15)
N2 0.079(2) 0.104(3) 0.067(2) -0.0027(18) -0.0014(18) 0.009(2)
N3 0.089(2) 0.102(3) 0.089(3) 0.028(2) -0.018(2) 0.010(2)
N4 0.100(3) 0.101(3) 0.101(3) -0.022(2) 0.016(2) 0.021(2)
C1 0.062(2) 0.072(3) 0.085(3) -0.006(2) -0.016(2) 0.002(2)
C2 0.078(3) 0.083(3) 0.128(5) -0.012(3) -0.031(3) 0.020(2)
C3 0.081(3) 0.124(4) 0.131(5) -0.040(4) -0.008(3) 0.025(3)
C4 0.080(3) 0.156(4) 0.107(4) -0.015(4) 0.013(3) 0.022(3)
C5 0.068(2) 0.105(3) 0.100(4) 0.008(2) 0.011(2) 0.008(2)
C6 0.0514(17) 0.061(2) 0.073(2) -0.0070(18) -0.0067(19) -0.0024(18)
C7 0.070(2) 0.0427(17) 0.080(2) -0.0078(17) -0.0034(19) 0.0013(17)
C8 0.0579(18) 0.0451(17) 0.063(2) -0.0046(17) 0.0036(17) 0.0091(16)
C9 0.0581(18) 0.0407(17) 0.072(2) -0.0064(16) -0.0099(16) 0.0041(16)
C10 0.0507(17) 0.0425(18) 0.064(2) -0.0025(17) 0.0020(16) -0.0018(16)
C11 0.0571(19) 0.051(2) 0.081(2) 0.0016(17) 0.0002(19) 0.0044(19)
C12 0.062(2) 0.068(2) 0.097(3) -0.009(2) 0.009(2) 0.0106(19)
C13 0.091(3) 0.088(3) 0.094(3) -0.006(3) 0.023(2) 0.006(3)
C14 0.102(3) 0.082(3) 0.073(3) 0.008(2) 0.012(2) -0.006(3)
C15 0.071(2) 0.055(2) 0.077(3) -0.002(2) -0.001(2) 0.0002(19)
C16 0.064(2) 0.075(2) 0.062(2) 0.0005(19) -0.008(2) 0.014(2)
C17 0.070(2) 0.067(2) 0.054(2) -0.0003(17) 0.0037(18) 0.0085(19)
C18 0.095(3) 0.114(4) 0.074(3) -0.018(2) -0.012(2) 0.020(3)
C19 0.118(4) 0.119(4) 0.073(3) -0.031(3) 0.004(3) -0.002(3)
C20 0.124(4) 0.080(3) 0.090(4) -0.014(3) 0.031(3) -0.005(3)
C21 0.080(3) 0.086(3) 0.071(3) -0.015(2) 0.006(2) 0.014(2)
C22 0.144(6) 0.160(7) 0.188(7) -0.030(5) 0.088(5) -0.004(5)

loop_
_atom_type_symbol
_atom_type_description
_atom_type_scat_dispersion_real
_atom_type_scat_dispersion_imag
_atom_type_scat_source
C C 0.0033 0.0016 'International Tables Vol C Tables 4.2.6.8 and 6.1.1.4'
H H 0.0000 0.0000 'International Tables Vol C Tables 4.2.6.8 and 6.1.1.4'
N N 0.0061 0.0033 'International Tables Vol C Tables 4.2.6.8 and 6.1.1.4'
O O 0.0106 0.0060 'International Tables Vol C Tables 4.2.6.8 and 6.1.1.4'

loop_
_geom_angle_atom_site_label_1
_geom_angle_atom_site_label_2
_geom_angle_atom_site_label_3
_geom_angle
C22 C23 H23A 109.5
C22 C23 H23B 109.5
H23A C23 H23B 109.5
C22 C23 H23C 109.5
H23A C23 H23C 109.5
H23B C23 H23C 109.5
C22 C23A H23D 109.5
C22 C23A H23E 109.5
H23D C23A H23E 109.5
C22 C23A H23F 109.5
H23D C23A H23F 109.5
H23E C23A H23F 109.5
C16 O2 C8 114.8(2)
N2 N1 C6 109.1(3)
N2 N1 C7 120.2(3)
C6 N1 C7 130.2(3)
N3 N2 N1 109.3(3)
N3 N2 H2A 125.3
N1 N2 H2A 125.3
N2 N3 C1 109.3(3)
N2 N3 H3A 125.4
C1 N3 H3A 125.4
C20 N4 C21 114.8(4)
N3 C1 C6 108.0(3)
N3 C1 C2 130.6(4)
C6 C1 C2 121.4(4)
C3 C2 C1 116.1(4)
C3 C2 H2B 122.0
C1 C2 H2B 122.0
C2 C3 C4 122.1(5)
C2 C3 H3B 118.9
C4 C3 H3B 118.9
C5 C4 C3 122.3(5)
C5 C4 H4B 118.9
C3 C4 H4B 118.9
C4 C5 C6 116.1(4)
C4 C5 H5A 121.9
C6 C5 H5A 121.9
N1 C6 C1 104.3(3)
N1 C6 C5 133.8(4)
C1 C6 C5 121.9(4)
N1 C7 C8 112.9(2)
N1 C7 H7A 109.0
C8 C7 H7A 109.0
N1 C7 H7B 109.0
C8 C7 H7B 109.0
H7A C7 H7B 107.8
O2 C8 C9 108.6(2)
O2 C8 C7 106.5(2)
C9 C8 C7 111.1(3)
O2 C8 H8A 110.2
C9 C8 H8A 110.2
C7 C8 H8A 110.2
O1 C9 C10 120.9(3)
O1 C9 C8 118.8(3)
C10 C9 C8 120.3(3)
C15 C10 C11 118.6(3)
C15 C10 C9 118.5(3)
C11 C10 C9 122.9(3)
C10 C11 C12 119.8(3)
C10 C11 H11A 120.1
C12 C11 H11A 120.1
C13 C12 C11 122.4(3)
C13 C12 H12A 118.8
C11 C12 H12A 118.8
C12 C13 C14 117.7(4)
C12 C13 C22 122.0(5)
C14 C13 C22 120.2(5)
C13 C14 C15 121.2(4)
C13 C14 H14A 119.4
C15 C14 H14A 119.4
C10 C15 C14 120.4(3)
C10 C15 H15A 119.8
C14 C15 H15A 119.8
O3 C16 O2 122.3(3)
O3 C16 C17 125.2(3)
O2 C16 C17 112.5(3)
C21 C17 C18 118.2(4)
C21 C17 C16 122.3(3)
C18 C17 C16 119.4(3)
C17 C18 C19 118.8(5)
C17 C18 H18A 120.6
C19 C18 H18A 120.6
C20 C19 C18 117.3(5)
C20 C19 H19A 121.4
C18 C19 H19A 121.4
N4 C20 C19 126.0(4)
N4 C20 H20A 117.0
C19 C20 H20A 117.0
N4 C21 C17 124.7(4)
N4 C21 H21A 117.6
C17 C21 H21A 117.6
C23A C22 C23 101.0(15)
C23A C22 C13 141.4(16)
C23 C22 C13 112.3(8)

loop_
_geom_bond_atom_site_label_1
_geom_bond_atom_site_label_2
_geom_bond_distance
C23 C22 1.273(8)
C23 H23A 0.9600
C23 H23B 0.9600
C23 H23C 0.9600
C23A C22 0.931(16)
C23A H23D 0.9600
C23A H23E 0.9600
C23A H23F 0.9600
O1 C9 1.220(3)
O2 C16 1.351(4)
O2 C8 1.437(3)
O3 C16 1.192(4)
N1 N2 1.331(4)
N1 C6 1.362(4)
N1 C7 1.449(4)
N2 N3 1.277(4)
N2 H2A 0.8600
N3 C1 1.345(5)
N3 H3A 0.8600
N4 C20 1.329(5)
N4 C21 1.333(5)
C1 C6 1.376(5)
C1 C2 1.405(5)
C2 C3 1.344(6)
C2 H2B 0.9300
C3 C4 1.397(7)
C3 H3B 0.9300
C4 C5 1.360(6)
C4 H4B 0.9300
C5 C6 1.379(5)
C5 H5A 0.9300
C7 C8 1.524(4)
C7 H7A 0.9700
C7 H7B 0.9700
C8 C9 1.516(5)
C8 H8A 0.9800
C9 C10 1.474(4)
C10 C15 1.372(5)
C10 C11 1.381(4)
C11 C12 1.383(5)
C11 H11A 0.9300
C12 C13 1.358(5)
C12 H12A 0.9300
C13 C14 1.372(5)
C13 C22 1.530(7)
C14 C15 1.392(5)
C14 H14A 0.9300
C15 H15A 0.9300
C16 C17 1.472(5)
C17 C21 1.364(5)
C17 C18 1.377(5)
C18 C19 1.384(6)
C18 H18A 0.9300
C19 C20 1.357(6)
C19 H19A 0.9300
C20 H20A 0.9300
C21 H21A 0.9300
